data_4344342
loop_
_publ_author_name
'Reis, A.H.jr.'
'Peterson, S.W.'
'Miller, J.S.'
'Washecheck, D.M.'

_publ_section_title
;
 The Nature of the Pt Chain Distortion in the Partially Oxidized
 One-Dimensional Complex, K1.75 Pt (C N)4 (H2 O)1.5
;
_journal_name_full 'Inorganic Chemistry'
_journal_page_first 2455
_journal_page_last 2462
_journal_volume 15
_journal_year 1976
_chemical_formula_sum 'C4 H3 K1.75 N4 O1.5 Pt'
_chemical_name_systematic 'K1.75 Pt (C N)4 (H2 O)1.5'
_space_group_IT_number 2
_symmetry_space_group_name_Hall '-P 1'
_symmetry_space_group_name_H-M 'P -1'
_cell_angle_alpha 77.31
_cell_angle_beta 114.85
_cell_angle_gamma 73.84
_cell_formula_units_Z 4
_cell_length_a 10.323
_cell_length_b 9.285
_cell_length_c 11.865
_cell_volume 914.257
_citation_journal_id_ASTM INOCAJ
_cod_data_source_file Reis_INOCAJ_1976_1955.cif
_cod_data_source_block C4H3K1.75N4O1.5Pt1
_cod_original_cell_volume 914.2571
_cod_original_formula_sum 'C4 H3 K1.75 N4 O1.5 Pt1'
_cod_database_code 4344342

loop_
_symmetry_equiv_pos_as_xyz
x,y,z
-x,-y,-z

loop_
_atom_site_label
_atom_site_type_symbol
_atom_site_fract_x
_atom_site_fract_y
_atom_site_fract_z
_atom_site_occupancy
_atom_site_U_iso_or_equiv
N8 N-3 -0.299 0.303 0.092 1 0.0
H2 H+1 -0.482 0.44 0.158 1 0.0
N4 N-3 -0.027 0.357 0.412 1 0.0
C4 C+2 -0.021 0.229 0.446 1 0.0
N3 N-3 -0.367 0.116 0.349 1 0.0
H4 H+1 -0.408 -0.104 0.462 1 0.0
O1 O-2 -0.451 -0.481 0.199 1 0.0
H5 H+1 0.47 0.229 0.171 1 0.0
N6 N-3 0.205 0.188 0.282 1 0.0
C6 C+2 0.134 0.11 0.275 1 0.0
C3 C+2 -0.237 0.074 0.402 1 0.0
H3 H+1 0.498 -0.2 0.406 1 0.0
N1 N-3 0.087 -0.374 0.085 1 0.0
Pt2 Pt+2 0.00926 -0.02137 0.25665 1 0.0
K4 K+1 0.5 0 0 1 0.0
K3 K+1 -0.1125 0.5011 0.1298 1 0.0
K1 K+1 0.4003 0.3955 0.3294 1 0.0
Pt3 Pt+2 0 0 0.5 1 0.0
O2 O-2 -0.446 -0.17 0.448 1 0.0
N5 N-3 -0.193 -0.222 0.219 1 0.0
N7 N-3 0.302 -0.361 0.428 1 0.0
N2 N-3 0.363 -0.1 0.148 1 0.0
Pt1 Pt+2 0 0 0 1 0.0
K2 K+1 -0.2699 -0.3864 0.3924 1 0.0
C1 C+2 0.05 -0.239 0.054 1 0.0
H6 H+1 0.348 0.164 0.136 1 0.0
C8 C+2 -0.185 0.186 0.156 1 0.0
C5 C+2 -0.119 -0.152 0.231 1 0.0
H1 H+1 0.455 -0.377 0.099 1 0.0
O3 O-2 0.365 0.249 0.089 1 0.0
C7 C+2 0.198 -0.237 0.264 1 0.0
C2 C+2 0.235 -0.062 0.097 1 0.0
